data_7048158
loop_
_publ_author_name
'Shao, Feng'
'Zhuang, Jia-Jia'
'Chen, Ming-Guang'
'Wang, Ning'
'Shi, Hai-Yan'
'Tong, Jia-Ping'
'Luo, Gang'
'Tao, Jun'
'Zheng, Lan-Sun'

_publ_section_title
;
 Facile and environmentally friendly synthesis of six heterometallic
 dumbbell-shaped MLn (M = Co, Ni; Ln = Eu, Gd, Dy) clusters as cryogenic
 magnetic coolants and molecular magnets.
;
_journal_issue 47
_journal_name_full 'Dalton transactions (Cambridge, England : 2003)'
_journal_page_first 16850
_journal_page_last 16854
_journal_paper_doi 10.1039/c8dt04153a
_journal_volume 47
_journal_year 2018
_chemical_formula_sum 'C36 H90 Gd4 N4 Ni5 O50'
_chemical_formula_weight 2301.66
_space_group_crystal_system monoclinic
_space_group_IT_number 14
_space_group_name_Hall '-P 2yn'
_space_group_name_H-M_alt 'P 1 21/n 1'
_symmetry_space_group_name_Hall '-P 2yn'
_symmetry_space_group_name_H-M 'P 1 21/n 1'
_atom_sites_solution_hydrogens mixed
_audit_creation_method SHELXL-2018/3
_audit_update_record
;
2018-11-03 deposited with the CCDC.
2018-11-14 downloaded from the CCDC.
;
_cell_angle_alpha 90
_cell_angle_beta 93.626(4)
_cell_angle_gamma 90
_cell_formula_units_Z 4
_cell_length_a 14.4713(5)
_cell_length_b 17.6815(8)
_cell_length_c 28.8491(8)
_cell_measurement_reflns_used 7156
_cell_measurement_temperature 173(2)
_cell_measurement_theta_max 62.0690
_cell_measurement_theta_min 3.0672
_cell_volume 7367.0(5)
_computing_molecular_graphics 'SHELXL-2018/3 (Sheldrick, 2018)'
_computing_publication_material 'SHELXL-2018/3 (Sheldrick, 2018)'
_computing_structure_refinement 'SHELXL-2018/3 (Sheldrick, 2018)'
_diffrn_ambient_temperature 173(2)
_diffrn_measured_fraction_theta_full 0.986
_diffrn_measured_fraction_theta_max 0.986
_diffrn_measurement_device_type 'Xcalibur, Sapphire3, Gemini ultra'
_diffrn_radiation_type CuK\a
_diffrn_radiation_wavelength 1.54178
_diffrn_reflns_av_R_equivalents 0.0546
_diffrn_reflns_av_unetI/netI 0.0719
_diffrn_reflns_Laue_measured_fraction_full 0.986
_diffrn_reflns_Laue_measured_fraction_max 0.986
_diffrn_reflns_limit_h_max 16
_diffrn_reflns_limit_h_min -16
_diffrn_reflns_limit_k_max 15
_diffrn_reflns_limit_k_min -20
_diffrn_reflns_limit_l_max 32
_diffrn_reflns_limit_l_min -32
_diffrn_reflns_number 26366
_diffrn_reflns_point_group_measured_fraction_full 0.986
_diffrn_reflns_point_group_measured_fraction_max 0.986
_diffrn_reflns_theta_full 62.155
_diffrn_reflns_theta_max 62.155
_diffrn_reflns_theta_min 3.070
_exptl_absorpt_coefficient_mu 25.139
_exptl_absorpt_correction_T_max 62.155
_exptl_absorpt_correction_T_min 3.070
_exptl_absorpt_correction_type multi-scan
_exptl_absorpt_process_details SADABS
_exptl_crystal_colour green
_exptl_crystal_density_diffrn 2.075
_exptl_crystal_description block
_exptl_crystal_F_000 4520
_exptl_crystal_size_max 0.400
_exptl_crystal_size_mid 0.400
_exptl_crystal_size_min 0.100
_exptl_transmission_factor_max 0.081
_exptl_transmission_factor_min 0.000
_refine_diff_density_max 1.099
_refine_diff_density_min -1.419
_refine_diff_density_rms 0.148
_refine_ls_extinction_method none
_refine_ls_goodness_of_fit_ref 1.054
_refine_ls_hydrogen_treatment constr
_refine_ls_matrix_type full
_refine_ls_number_parameters 899
_refine_ls_number_reflns 11487
_refine_ls_number_restraints 0
_refine_ls_restrained_S_all 1.054
_refine_ls_R_factor_all 0.0637
_refine_ls_R_factor_gt 0.0484
_refine_ls_shift/su_max 0.001
_refine_ls_shift/su_mean 0.000
_refine_ls_structure_factor_coef Fsqd
_refine_ls_weighting_details 'w=1/[\s^2^(Fo^2^)+(0.0541P)^2^+10.6244P] where P=(Fo^2^+2Fc^2^)/3'
_refine_ls_weighting_scheme calc
_refine_ls_wR_factor_gt 0.1149
_refine_ls_wR_factor_ref 0.1275
_reflns_Friedel_coverage 0.000
_reflns_number_gt 9340
_reflns_number_total 11487
_reflns_threshold_expression 'I > 2\s(I)'
_cod_data_source_file c8dt04153a2.cif
_cod_data_source_block 5_Ni5Gd4
_cod_depositor_comments 'Adding full bibliography for 7048154--7048159.cif.'
_cod_database_code 7048158
_shelx_shelxl_version_number 2018/3
_shelx_space_group_comment
;
The symmetry employed for this shelxl refinement is uniquely defined
by the following loop, which should always be used as a source of
symmetry information in preference to the above space-group names.
They are only intended as comments.
;
_shelx_estimated_absorpt_t_min 0.035
_shelx_estimated_absorpt_t_max 0.188

loop_
_space_group_symop_operation_xyz
'x, y, z'
'-x+1/2, y+1/2, -z+1/2'
'-x, -y, -z'
'x-1/2, -y-1/2, z-1/2'

loop_
_atom_site_label
_atom_site_type_symbol
_atom_site_fract_x
_atom_site_fract_y
_atom_site_fract_z
_atom_site_U_iso_or_equiv
_atom_site_adp_type
_atom_site_occupancy
_atom_site_site_symmetry_order
_atom_site_calc_flag
_atom_site_refinement_flags_posn
_atom_site_refinement_flags_adp
Ni1 Ni 0.76462(9) 0.01010(8) 0.07550(4) 0.0223(3) Uani 1 1 d . .
Ni2 Ni 0.86860(8) 0.05190(7) 0.16791(4) 0.0188(3) Uani 1 1 d . .
Ni3 Ni 1.00411(8) 0.06217(7) 0.25503(4) 0.0198(3) Uani 1 1 d . .
Ni4 Ni 1.13294(9) 0.06604(7) 0.34557(4) 0.0198(3) Uani 1 1 d . .
Ni5 Ni 1.23049(9) 0.09796(8) 0.44290(4) 0.0211(3) Uani 1 1 d . .
Gd1 Gd 0.77591(3) 0.19229(3) 0.10520(2) 0.02317(13) Uani 1 1 d . .
Gd2 Gd 0.64090(3) 0.03727(3) 0.16711(2) 0.02619(14) Uani 1 1 d . .
Gd3 Gd 1.36060(3) 0.08249(3) 0.35224(2) 0.02504(13) Uani 1 1 d . .
Gd4 Gd 1.22234(3) -0.08022(3) 0.40476(2) 0.02253(13) Uani 1 1 d . .
O1 O 0.7643(4) 0.0471(3) 0.00911(18) 0.0278(13) Uani 1 1 d . .
O2 O 0.7700(4) 0.1701(3) 0.02530(18) 0.0335(14) Uani 1 1 d . .
C1 C 0.7639(6) 0.1162(5) -0.0021(3) 0.030(2) Uani 1 1 d . .
C2 C 0.7550(9) 0.1339(6) -0.0528(3) 0.055(3) Uani 1 1 d . .
H2A H 0.750775 0.086706 -0.070632 0.083 Uiso 1 1 calc R U
H2B H 0.699102 0.164138 -0.059790 0.083 Uiso 1 1 calc R U
H2C H 0.809431 0.162534 -0.061352 0.083 Uiso 1 1 calc R U
O3 O 0.6653(4) -0.0656(4) 0.05591(19) 0.0324(14) Uani 1 1 d . .
O4 O 0.5757(4) -0.0502(4) 0.1153(2) 0.0351(15) Uani 1 1 d . .
C3 C 0.5930(6) -0.0766(5) 0.0762(3) 0.033(2) Uani 1 1 d . .
C4 C 0.5179(8) -0.1236(7) 0.0521(4) 0.057(3) Uani 1 1 d . .
H4A H 0.465470 -0.127549 0.071826 0.086 Uiso 1 1 calc R U
H4B H 0.497363 -0.099508 0.022569 0.086 Uiso 1 1 calc R U
H4C H 0.541849 -0.174205 0.046009 0.086 Uiso 1 1 calc R U
O5 O 0.9066(4) 0.2244(3) 0.15412(18) 0.0274(13) Uani 1 1 d . .
O6 O 0.9650(4) 0.1275(3) 0.19531(17) 0.0213(12) Uani 1 1 d . .
C5 C 0.9596(5) 0.1987(5) 0.1858(3) 0.0248(18) Uani 1 1 d . .
C6 C 1.0218(7) 0.2528(5) 0.2126(3) 0.037(2) Uani 1 1 d . .
H6A H 1.059627 0.225247 0.236357 0.055 Uiso 1 1 calc R U
H6B H 1.062291 0.278041 0.191404 0.055 Uiso 1 1 calc R U
H6C H 0.984270 0.290770 0.227539 0.055 Uiso 1 1 calc R U
O7 O 0.7193(4) 0.0045(4) 0.23754(18) 0.0320(14) Uani 1 1 d . .
O8 O 0.8712(4) 0.0210(3) 0.23693(17) 0.0221(12) Uani 1 1 d . .
C7 C 0.7973(5) 0.0114(5) 0.2586(3) 0.0220(17) Uani 1 1 d . .
C8 C 0.8020(6) 0.0057(6) 0.3098(3) 0.034(2) Uani 1 1 d . .
H8A H 0.866364 0.011974 0.321929 0.050 Uiso 1 1 calc R U
H8B H 0.763644 0.045345 0.322480 0.050 Uiso 1 1 calc R U
H8C H 0.779294 -0.044006 0.318871 0.050 Uiso 1 1 calc R U
O9 O 0.9654(4) -0.0255(3) 0.15181(18) 0.0258(13) Uani 1 1 d . .
O10 O 1.0631(4) -0.0171(3) 0.21496(17) 0.0265(13) Uani 1 1 d . .
C9 C 1.0381(6) -0.0441(5) 0.1753(3) 0.0276(19) Uani 1 1 d . .
C10 C 1.0975(9) -0.1036(8) 0.1555(4) 0.068(4) Uani 1 1 d . .
H10A H 1.151521 -0.112921 0.176949 0.102 Uiso 1 1 calc R U
H10B H 1.061756 -0.150400 0.151076 0.102 Uiso 1 1 calc R U
H10C H 1.118064 -0.086434 0.125557 0.102 Uiso 1 1 calc R U
O11 O 1.2255(4) 0.0512(3) 0.50620(18) 0.0294(13) Uani 1 1 d . .
O12 O 1.2179(4) -0.0715(3) 0.48545(18) 0.0286(13) Uani 1 1 d . .
C11 C 1.2213(6) -0.0182(6) 0.5152(3) 0.031(2) Uani 1 1 d . .
C12 C 1.2198(8) -0.0405(6) 0.5655(3) 0.045(3) Uani 1 1 d . .
H12A H 1.216490 -0.095707 0.567891 0.067 Uiso 1 1 calc R U
H12B H 1.276370 -0.022394 0.582421 0.067 Uiso 1 1 calc R U
H12C H 1.165697 -0.017925 0.578849 0.067 Uiso 1 1 calc R U
O13 O 1.3324(4) 0.1695(3) 0.46917(18) 0.0286(13) Uani 1 1 d . .
O14 O 1.4213(4) 0.1651(4) 0.40885(18) 0.0291(13) Uani 1 1 d . .
C13 C 1.4044(6) 0.1861(5) 0.4489(3) 0.030(2) Uani 1 1 d . .
C14 C 1.4768(7) 0.2331(7) 0.4752(3) 0.050(3) Uani 1 1 d . .
H14A H 1.446562 0.269658 0.494835 0.075 Uiso 1 1 calc R U
H14B H 1.513716 0.260146 0.453228 0.075 Uiso 1 1 calc R U
H14C H 1.517305 0.200094 0.494806 0.075 Uiso 1 1 calc R U
O15 O 1.0979(4) -0.1084(3) 0.34976(19) 0.0267(13) Uani 1 1 d . .
O16 O 1.0396(4) -0.0068(3) 0.31283(17) 0.0225(12) Uani 1 1 d . .
C15 C 1.0453(5) -0.0786(5) 0.3195(3) 0.0232(18) Uani 1 1 d . .
C16 C 0.9843(6) -0.1305(5) 0.2889(3) 0.034(2) Uani 1 1 d . .
H16A H 0.946239 -0.100085 0.266579 0.051 Uiso 1 1 calc R U
H16B H 1.023259 -0.164970 0.272029 0.051 Uiso 1 1 calc R U
H16C H 0.944013 -0.159835 0.308160 0.051 Uiso 1 1 calc R U
O17 O 1.2879(4) 0.1204(4) 0.28076(18) 0.0312(14) Uani 1 1 d . .
O18 O 1.1362(4) 0.1018(3) 0.27663(17) 0.0232(12) Uani 1 1 d . .
C17 C 1.2122(6) 0.1140(5) 0.2577(3) 0.0252(18) Uani 1 1 d . .
C18 C 1.2119(6) 0.1215(6) 0.2055(3) 0.040(2) Uani 1 1 d . .
H18A H 1.148541 0.115258 0.191903 0.060 Uiso 1 1 calc R U
H18B H 1.235087 0.171579 0.197558 0.060 Uiso 1 1 calc R U
H18C H 1.251740 0.082448 0.193238 0.060 Uiso 1 1 calc R U
O19 O 1.0313(4) 0.1398(3) 0.36054(18) 0.0275(13) Uani 1 1 d . .
O20 O 0.9462(4) 0.1432(3) 0.29336(17) 0.0261(13) Uani 1 1 d . .
C19 C 0.9649(6) 0.1634(5) 0.3351(3) 0.0270(19) Uani 1 1 d . .
C20 C 0.9011(7) 0.2205(7) 0.3554(3) 0.051(3) Uani 1 1 d . .
H20A H 0.852058 0.234410 0.331966 0.077 Uiso 1 1 calc R U
H20B H 0.873385 0.198470 0.382422 0.077 Uiso 1 1 calc R U
H20C H 0.936521 0.265748 0.364984 0.077 Uiso 1 1 calc R U
O21 O 0.6668(4) 0.0918(3) 0.09457(17) 0.0235(12) Uani 1 1 d . .
C21 C 0.5907(7) 0.1000(6) 0.0603(3) 0.038(2) Uani 1 1 d . .
H21A H 0.547657 0.138285 0.070776 0.057 Uiso 1 1 calc R U
H21B H 0.614338 0.115901 0.030765 0.057 Uiso 1 1 calc R U
H21C H 0.558443 0.051565 0.056183 0.057 Uiso 1 1 calc R U
O22 O 0.7700(4) -0.0233(3) 0.14316(18) 0.0249(12) Uani 1 1 d . .
C22 C 0.7762(7) -0.1007(5) 0.1566(3) 0.033(2) Uani 1 1 d . .
H22A H 0.778000 -0.104465 0.190512 0.050 Uiso 1 1 calc R U
H22B H 0.722155 -0.128173 0.143084 0.050 Uiso 1 1 calc R U
H22C H 0.832744 -0.122852 0.145353 0.050 Uiso 1 1 calc R U
O23 O 0.8654(4) 0.0858(3) 0.10036(17) 0.0204(11) Uani 1 1 d . .
C23 C 0.9494(6) 0.0992(5) 0.0780(3) 0.030(2) Uani 1 1 d . .
H23A H 0.934600 0.115002 0.045818 0.045 Uiso 1 1 calc R U
H23B H 0.984884 0.139135 0.094580 0.045 Uiso 1 1 calc R U
H23C H 0.986157 0.052647 0.078283 0.045 Uiso 1 1 calc R U
O24 O 1.3306(3) 0.0188(3) 0.42176(17) 0.0201(11) Uani 1 1 d . .
C24 C 1.4070(7) 0.0047(6) 0.4565(3) 0.042(2) Uani 1 1 d . .
H24A H 1.449826 -0.032099 0.444187 0.063 Uiso 1 1 calc R U
H24B H 1.439933 0.052106 0.463602 0.063 Uiso 1 1 calc R U
H24C H 1.382289 -0.015429 0.484820 0.063 Uiso 1 1 calc R U
O25 O 1.2291(4) 0.1395(3) 0.37520(17) 0.0223(12) Uani 1 1 d . .
C25 C 1.2182(7) 0.2177(5) 0.3644(3) 0.039(2) Uani 1 1 d . .
H25A H 1.268230 0.246531 0.380620 0.059 Uiso 1 1 calc R U
H25B H 1.220544 0.224931 0.330816 0.059 Uiso 1 1 calc R U
H25C H 1.158411 0.235370 0.374328 0.059 Uiso 1 1 calc R U
O26 O 1.1325(4) 0.0256(3) 0.41203(17) 0.0214(12) Uani 1 1 d . .
C26 C 1.0475(6) 0.0080(5) 0.4315(3) 0.0300(19) Uani 1 1 d . .
H26A H 1.059863 -0.010483 0.463339 0.045 Uiso 1 1 calc R U
H26B H 1.008996 0.053580 0.431942 0.045 Uiso 1 1 calc R U
H26C H 1.015041 -0.031100 0.412785 0.045 Uiso 1 1 calc R U
O27 O 0.8719(4) -0.0688(3) 0.0665(2) 0.0321(14) Uani 1 1 d . .
H27 H 0.912952 -0.061029 0.088413 0.039 Uiso 1 1 d R U
C27 C 0.9209(8) -0.0771(6) 0.0258(3) 0.048(3) Uani 1 1 d . .
H27A H 0.896447 -0.120686 0.008014 0.072 Uiso 1 1 calc R U
H27B H 0.986750 -0.085121 0.034509 0.072 Uiso 1 1 calc R U
H27C H 0.913404 -0.031285 0.006878 0.072 Uiso 1 1 calc R U
O28 O 0.8430(4) 0.2960(3) 0.06578(19) 0.0334(14) Uani 1 1 d . .
H28 H 0.815645 0.303551 0.039232 0.040 Uiso 1 1 d R U
C28 C 0.8906(8) 0.3624(5) 0.0835(3) 0.043(2) Uani 1 1 d . .
H28A H 0.909135 0.393452 0.057560 0.065 Uiso 1 1 calc R U
H28B H 0.849392 0.391653 0.102371 0.065 Uiso 1 1 calc R U
H28C H 0.945781 0.347222 0.102744 0.065 Uiso 1 1 calc R U
O29 O 0.5437(4) -0.0444(4) 0.2095(2) 0.0430(17) Uani 1 1 d . .
H29 H 0.548283 -0.033492 0.238284 0.052 Uiso 1 1 d R U
C29 C 0.4532(7) -0.0723(8) 0.1967(4) 0.058(3) Uani 1 1 d . .
H29A H 0.432116 -0.104452 0.221589 0.087 Uiso 1 1 calc R U
H29B H 0.410475 -0.029660 0.191601 0.087 Uiso 1 1 calc R U
H29C H 0.454819 -0.101908 0.168036 0.087 Uiso 1 1 calc R U
O1W O 1.1334(6) 0.1786(4) 0.4595(4) 0.098(4) Uani 1 1 d . .
O31 O 1.1477(5) -0.1918(4) 0.4288(2) 0.0442(17) Uani 1 1 d . .
H31 H 1.178140 -0.211041 0.452078 0.053 Uiso 1 1 d R U
C31 C 1.0989(8) -0.2493(6) 0.4032(4) 0.058(3) Uani 1 1 d . .
H31A H 1.077078 -0.287384 0.424646 0.086 Uiso 1 1 calc R U
H31B H 1.045693 -0.227018 0.385421 0.086 Uiso 1 1 calc R U
H31C H 1.140055 -0.273234 0.381833 0.086 Uiso 1 1 calc R U
O32 O 1.4590(4) 0.1694(4) 0.3131(2) 0.0415(16) Uani 1 1 d . .
H32 H 1.455177 0.160232 0.284111 0.050 Uiso 1 1 d R U
C32 C 1.5497(7) 0.1953(8) 0.3258(4) 0.060(3) Uani 1 1 d . .
H32A H 1.569638 0.230376 0.302135 0.090 Uiso 1 1 calc R U
H32B H 1.549981 0.221322 0.355821 0.090 Uiso 1 1 calc R U
H32C H 1.592151 0.152103 0.328319 0.090 Uiso 1 1 calc R U
O33 O 0.6401(6) 0.2655(4) 0.0809(4) 0.079(3) Uani 1 1 d . .
O34 O 0.7117(5) 0.3036(4) 0.1435(2) 0.0452(17) Uani 1 1 d . .
O35 O 0.6071(5) 0.3754(4) 0.1087(3) 0.0544(19) Uani 1 1 d . .
N1 N 0.6517(6) 0.3166(5) 0.1109(3) 0.042(2) Uani 1 1 d . .
O36 O 0.4946(4) 0.1103(4) 0.1579(2) 0.0452(18) Uani 1 1 d . .
O37 O 0.5739(4) 0.1251(5) 0.2226(2) 0.0510(19) Uani 1 1 d . .
O38 O 0.4383(5) 0.1757(4) 0.2126(2) 0.0470(17) Uani 1 1 d . .
N2 N 0.5004(5) 0.1374(5) 0.1980(3) 0.0355(18) Uani 1 1 d . .
O39 O 1.3522(4) -0.1621(4) 0.4339(2) 0.0406(16) Uani 1 1 d . .
O40 O 1.3050(5) -0.1770(4) 0.3624(2) 0.0483(18) Uani 1 1 d . .
O41 O 1.3973(6) -0.2598(4) 0.3960(3) 0.061(2) Uani 1 1 d . .
N3 N 1.3533(5) -0.2003(5) 0.3974(3) 0.0388(19) Uani 1 1 d . .
O42 O 1.5109(5) 0.0152(5) 0.3641(2) 0.0476(18) Uani 1 1 d . .
O43 O 1.4356(5) -0.0012(5) 0.2983(2) 0.0509(19) Uani 1 1 d . .
O44 O 1.5728(5) -0.0475(5) 0.3094(2) 0.0519(19) Uani 1 1 d . .
N4 N 1.5079(5) -0.0126(5) 0.3236(3) 0.0369(19) Uani 1 1 d . .
O45 O 0.7575(3) 0.1268(3) 0.17339(17) 0.0234(12) Uani 1 1 d . .
H45 H 0.759317 0.153465 0.197931 0.028 Uiso 1 1 d R U
O46 O 1.2452(3) -0.0068(3) 0.33961(17) 0.0222(12) Uani 1 1 d . .
H46 H 1.245987 -0.030812 0.314118 0.027 Uiso 1 1 d R U
O47 O 0.7813(6) 0.1949(6) 0.2535(3) 0.077(3) Uani 1 1 d . .
H47 H 0.834024 0.183338 0.266172 0.092 Uiso 1 1 d R U
C33 C 0.7720(14) 0.2761(10) 0.2506(5) 0.141(10) Uani 1 1 d . .
H33A H 0.815585 0.296053 0.228938 0.212 Uiso 1 1 calc R U
H33B H 0.785631 0.298377 0.281376 0.212 Uiso 1 1 calc R U
H33C H 0.708645 0.289130 0.239441 0.212 Uiso 1 1 calc R U
O48 O 0.2281(5) 0.9271(5) 0.2545(3) 0.059(2) Uani 1 1 d . .
H48 H 0.175779 0.938853 0.241440 0.071 Uiso 1 1 d R U
C34 C 0.2387(10) 0.8459(7) 0.2543(5) 0.074(4) Uani 1 1 d . .
H34A H 0.254249 0.829226 0.223311 0.111 Uiso 1 1 calc R U
H34B H 0.180649 0.822039 0.262210 0.111 Uiso 1 1 calc R U
H34C H 0.288460 0.831219 0.277145 0.111 Uiso 1 1 calc R U
O49 O 0.3171(8) 0.2334(7) 0.9924(4) 0.112(4) Uani 1 1 d . .
H49 H 0.308731 0.187935 1.000744 0.134 Uiso 1 1 d R U
C35 C 0.2377(9) 0.2477(8) 0.9641(5) 0.070(4) Uani 1 1 d . .
H35A H 0.236948 0.215050 0.936671 0.105 Uiso 1 1 calc R U
H35B H 0.237195 0.300802 0.954425 0.105 Uiso 1 1 calc R U
H35C H 0.182946 0.237313 0.981436 0.105 Uiso 1 1 calc R U
O50 O 0.3010(11) 0.0918(7) 0.0407(4) 0.137(6) Uani 1 1 d . .
H50 H 0.290183 0.056516 0.021034 0.164 Uiso 1 1 d R U
C36 C 0.2559(17) 0.0754(10) 0.0828(5) 0.131(9) Uani 1 1 d . .
H36A H 0.202867 0.041990 0.075641 0.196 Uiso 1 1 calc R U
H36B H 0.234427 0.122649 0.096230 0.196 Uiso 1 1 calc R U
H36C H 0.299832 0.050426 0.105063 0.196 Uiso 1 1 calc R U
C0AA C 1.0624(10) 0.1818(7) 0.4838(4) 0.065(4) Uani 1 1 d . .
H0AA H 1.006053 0.183515 0.463151 0.097 Uiso 1 1 calc R U
H0AB H 1.066037 0.227403 0.503158 0.097 Uiso 1 1 calc R U
H0AC H 1.060964 0.136997 0.503734 0.097 Uiso 1 1 calc R U

loop_
_atom_site_aniso_label
_atom_site_aniso_U_11
_atom_site_aniso_U_22
_atom_site_aniso_U_33
_atom_site_aniso_U_23
_atom_site_aniso_U_13
_atom_site_aniso_U_12
Ni1 0.0232(7) 0.0288(7) 0.0147(6) -0.0009(6) -0.0007(5) -0.0011(6)
Ni2 0.0172(6) 0.0265(7) 0.0125(6) 0.0006(5) -0.0008(5) -0.0006(6)
Ni3 0.0158(6) 0.0297(7) 0.0134(6) -0.0013(6) -0.0025(5) 0.0015(6)
Ni4 0.0165(6) 0.0267(7) 0.0158(6) -0.0008(5) -0.0037(5) -0.0012(6)
Ni5 0.0193(7) 0.0277(7) 0.0162(6) -0.0018(6) -0.0002(5) -0.0020(6)
Gd1 0.0251(2) 0.0277(3) 0.0162(2) 0.00077(19) -0.00309(18) 0.0031(2)
Gd2 0.0176(2) 0.0435(3) 0.0173(2) 0.0023(2) -0.00067(18) -0.0024(2)
Gd3 0.0185(2) 0.0388(3) 0.0176(2) -0.0018(2) -0.00057(18) -0.0049(2)
Gd4 0.0206(2) 0.0267(3) 0.0198(2) -0.00051(19) -0.00262(18) 0.0009(2)
O1 0.039(3) 0.029(3) 0.015(3) 0.002(2) 0.001(2) 0.000(3)
O2 0.047(4) 0.036(3) 0.017(3) -0.003(3) -0.004(3) -0.007(3)
C1 0.037(5) 0.036(5) 0.016(4) -0.004(4) 0.003(4) -0.007(4)
C2 0.104(10) 0.044(6) 0.017(4) -0.004(4) -0.001(5) 0.005(6)
O3 0.028(3) 0.045(4) 0.023(3) -0.004(3) -0.002(3) -0.007(3)
O4 0.026(3) 0.052(4) 0.027(3) -0.002(3) 0.000(3) -0.013(3)
C3 0.031(5) 0.035(5) 0.033(5) 0.007(4) -0.011(4) -0.004(4)
C4 0.050(7) 0.068(8) 0.052(6) -0.011(6) -0.013(5) -0.036(6)
O5 0.034(3) 0.026(3) 0.020(3) 0.002(2) -0.007(2) -0.001(3)
O6 0.024(3) 0.024(3) 0.016(2) 0.000(2) -0.003(2) -0.003(2)
C5 0.019(4) 0.037(5) 0.019(4) 0.003(4) -0.002(3) -0.001(4)
C6 0.039(5) 0.034(5) 0.034(5) -0.002(4) -0.015(4) -0.008(4)
O7 0.019(3) 0.062(4) 0.015(3) 0.008(3) 0.003(2) -0.009(3)
O8 0.020(3) 0.032(3) 0.015(2) 0.004(2) 0.001(2) 0.003(2)
C7 0.018(4) 0.032(5) 0.017(4) 0.002(3) 0.000(3) -0.003(4)
C8 0.028(5) 0.053(6) 0.019(4) 0.008(4) 0.001(4) 0.001(4)
O9 0.025(3) 0.034(3) 0.019(3) -0.005(2) -0.001(2) 0.001(3)
O10 0.023(3) 0.039(3) 0.016(3) 0.000(3) -0.002(2) 0.008(3)
C9 0.019(4) 0.043(5) 0.021(4) 0.000(4) 0.001(3) 0.006(4)
C10 0.069(8) 0.094(10) 0.038(6) -0.026(6) -0.016(6) 0.052(8)
O11 0.034(3) 0.034(4) 0.020(3) 0.005(3) 0.001(2) -0.004(3)
O12 0.037(3) 0.034(3) 0.015(3) -0.003(3) -0.001(2) 0.001(3)
C11 0.022(4) 0.052(6) 0.021(4) 0.001(4) 0.006(3) -0.003(4)
C12 0.070(7) 0.041(6) 0.023(5) 0.001(4) 0.006(5) 0.001(5)
O13 0.028(3) 0.038(3) 0.020(3) -0.004(3) 0.003(2) -0.003(3)
O14 0.022(3) 0.047(4) 0.019(3) -0.007(3) 0.001(2) -0.013(3)
C13 0.026(5) 0.040(5) 0.025(4) -0.001(4) -0.003(4) -0.005(4)
C14 0.034(5) 0.076(8) 0.041(5) -0.025(6) 0.009(4) -0.033(6)
O15 0.027(3) 0.022(3) 0.029(3) 0.004(3) -0.010(3) 0.001(3)
O16 0.022(3) 0.029(3) 0.017(3) -0.004(2) -0.001(2) -0.003(2)
C15 0.017(4) 0.027(5) 0.025(4) -0.010(4) -0.004(3) -0.003(4)
C16 0.034(5) 0.029(5) 0.036(5) -0.005(4) -0.013(4) -0.003(4)
O17 0.020(3) 0.054(4) 0.019(3) 0.006(3) -0.004(2) -0.013(3)
O18 0.019(3) 0.033(3) 0.017(3) 0.000(2) 0.000(2) -0.002(2)
C17 0.028(5) 0.028(4) 0.019(4) 0.002(3) -0.005(4) -0.003(4)
C18 0.031(5) 0.070(7) 0.019(4) 0.005(5) 0.002(4) -0.008(5)
O19 0.028(3) 0.037(3) 0.017(3) -0.002(3) -0.007(2) 0.006(3)
O20 0.025(3) 0.036(3) 0.016(3) -0.005(2) -0.006(2) 0.007(3)
C19 0.026(4) 0.030(5) 0.025(4) -0.002(4) -0.001(4) 0.003(4)
C20 0.048(6) 0.075(8) 0.029(5) -0.020(5) -0.013(5) 0.021(6)
O21 0.020(3) 0.035(3) 0.014(2) 0.001(2) -0.009(2) 0.002(3)
C21 0.038(5) 0.044(6) 0.031(5) 0.001(4) -0.005(4) 0.003(5)
O22 0.028(3) 0.030(3) 0.016(3) 0.006(2) -0.003(2) -0.002(3)
C22 0.047(6) 0.028(5) 0.024(4) 0.005(4) -0.009(4) -0.007(4)
O23 0.024(3) 0.024(3) 0.014(2) 0.001(2) 0.003(2) 0.001(2)
C23 0.029(5) 0.038(5) 0.024(4) 0.003(4) 0.005(4) -0.008(4)
O24 0.015(3) 0.028(3) 0.016(2) 0.000(2) -0.003(2) -0.002(2)
C24 0.031(5) 0.051(6) 0.042(6) 0.002(5) -0.002(4) 0.003(5)
O25 0.023(3) 0.024(3) 0.018(3) 0.004(2) -0.004(2) -0.004(2)
C25 0.047(6) 0.033(5) 0.035(5) -0.001(4) -0.013(4) -0.007(5)
O26 0.020(3) 0.025(3) 0.019(3) 0.001(2) -0.002(2) -0.002(2)
C26 0.020(4) 0.042(5) 0.027(4) 0.000(4) 0.000(4) -0.003(4)
O27 0.033(3) 0.036(3) 0.028(3) -0.001(3) 0.001(3) 0.003(3)
C27 0.057(7) 0.042(6) 0.044(6) 0.000(5) 0.004(5) 0.008(5)
O28 0.050(4) 0.031(3) 0.019(3) 0.002(3) -0.006(3) -0.008(3)
C28 0.058(7) 0.037(5) 0.033(5) 0.001(4) -0.007(5) -0.011(5)
O29 0.039(4) 0.064(5) 0.026(3) 0.006(3) 0.005(3) -0.009(3)
C29 0.039(6) 0.088(9) 0.047(6) 0.005(6) 0.002(5) -0.020(6)
O1W 0.074(6) 0.039(4) 0.192(12) 0.025(6) 0.091(7) 0.019(4)
O31 0.055(4) 0.039(4) 0.036(3) 0.012(3) -0.017(3) -0.017(3)
C31 0.050(7) 0.036(6) 0.083(8) 0.016(6) -0.028(6) -0.016(5)
O32 0.036(3) 0.061(4) 0.029(3) 0.000(3) 0.008(3) -0.021(3)
C32 0.033(6) 0.099(10) 0.048(6) 0.001(7) 0.003(5) -0.028(6)
O33 0.054(5) 0.048(5) 0.127(8) -0.040(5) -0.058(5) 0.030(4)
O34 0.058(4) 0.047(4) 0.030(3) -0.005(3) 0.005(3) 0.019(4)
O35 0.052(4) 0.040(4) 0.071(5) 0.000(4) 0.000(4) 0.024(4)
N1 0.034(4) 0.039(5) 0.052(5) 0.002(4) 0.000(4) 0.011(4)
O36 0.036(4) 0.075(5) 0.025(3) 0.002(3) 0.002(3) 0.019(4)
O37 0.027(4) 0.082(5) 0.044(4) -0.021(4) -0.005(3) 0.006(4)
O38 0.045(4) 0.058(4) 0.040(4) 0.005(3) 0.010(3) 0.009(4)
N2 0.023(4) 0.047(5) 0.038(4) 0.002(4) 0.014(3) 0.005(4)
O39 0.035(4) 0.048(4) 0.037(4) -0.003(3) -0.011(3) 0.012(3)
O40 0.050(4) 0.058(4) 0.036(4) -0.006(3) 0.000(3) 0.021(4)
O41 0.067(5) 0.051(5) 0.064(5) -0.002(4) -0.004(4) 0.033(4)
N3 0.030(4) 0.046(5) 0.040(5) 0.001(4) 0.006(4) 0.013(4)
O42 0.039(4) 0.078(5) 0.027(3) -0.002(3) 0.001(3) 0.018(4)
O43 0.030(4) 0.083(5) 0.039(4) -0.023(4) 0.001(3) 0.004(4)
O44 0.039(4) 0.078(5) 0.040(4) 0.003(4) 0.011(3) 0.019(4)
N4 0.030(4) 0.051(5) 0.031(4) 0.002(4) 0.013(4) 0.007(4)
O45 0.016(3) 0.040(3) 0.015(2) -0.002(2) 0.001(2) 0.003(3)
O46 0.017(3) 0.033(3) 0.016(3) -0.008(2) -0.003(2) -0.003(2)
O47 0.072(6) 0.114(8) 0.042(4) -0.021(5) -0.016(4) 0.049(6)
C33 0.18(2) 0.148(16) 0.082(11) -0.075(12) -0.066(12) 0.135(16)
O48 0.045(4) 0.082(6) 0.049(4) -0.004(4) -0.007(4) 0.019(4)
C34 0.077(9) 0.074(9) 0.071(8) -0.015(7) 0.003(7) 0.035(8)
O49 0.101(9) 0.128(10) 0.103(8) -0.059(8) -0.022(7) 0.022(8)
C35 0.055(8) 0.074(9) 0.079(9) -0.010(8) -0.020(7) -0.021(7)
O50 0.218(16) 0.108(9) 0.084(8) -0.056(7) 0.013(9) -0.049(10)
C36 0.26(3) 0.092(13) 0.044(8) -0.018(8) 0.025(12) -0.022(15)
C0AA 0.103(11) 0.051(7) 0.042(6) 0.006(5) 0.024(7) 0.035(7)

loop_
_atom_type_symbol
_atom_type_description
_atom_type_scat_dispersion_real
_atom_type_scat_dispersion_imag
_atom_type_scat_source
C C 0.0181 0.0091 'International Tables Vol C Tables 4.2.6.8 and 6.1.1.4'
H H 0.0000 0.0000 'International Tables Vol C Tables 4.2.6.8 and 6.1.1.4'
N N 0.0311 0.0180 'International Tables Vol C Tables 4.2.6.8 and 6.1.1.4'
O O 0.0492 0.0322 'International Tables Vol C Tables 4.2.6.8 and 6.1.1.4'
Ni Ni -3.0029 0.5091 'International Tables Vol C Tables 4.2.6.8 and 6.1.1.4'
Gd Gd -8.8380 11.9157 'International Tables Vol C Tables 4.2.6.8 and 6.1.1.4'

loop_
_geom_angle_atom_site_label_1
_geom_angle_atom_site_label_2
_geom_angle_atom_site_label_3
_geom_angle
O3 Ni1 O1 89.4(2)
O3 Ni1 O22 93.4(2)
O1 Ni1 O22 177.1(2)
O3 Ni1 O23 176.0(2)
O1 Ni1 O23 94.5(2)
O22 Ni1 O23 82.6(2)
O3 Ni1 O27 92.5(3)
O1 Ni1 O27 93.2(2)
O22 Ni1 O27 86.7(2)
O23 Ni1 O27 87.9(2)
O3 Ni1 O21 92.8(2)
O1 Ni1 O21 93.7(2)
O22 Ni1 O21 86.2(2)
O23 Ni1 O21 86.4(2)
O27 Ni1 O21 171.4(2)
O3 Ni1 Gd2 84.75(17)
O1 Ni1 Gd2 137.53(17)
O22 Ni1 Gd2 43.00(16)
O23 Ni1 Gd2 91.95(14)
O27 Ni1 Gd2 129.03(16)
O21 Ni1 Gd2 44.92(14)
O3 Ni1 Gd1 137.31(19)
O1 Ni1 Gd1 85.88(17)
O22 Ni1 Gd1 92.02(16)
O23 Ni1 Gd1 42.74(15)
O27 Ni1 Gd1 130.10(17)
O21 Ni1 Gd1 45.40(15)
Gd2 Ni1 Gd1 71.08(3)
O9 Ni2 O23 87.4(2)
O9 Ni2 O22 87.6(2)
O23 Ni2 O22 83.3(2)
O9 Ni2 O6 93.7(2)
O23 Ni2 O6 98.7(2)
O22 Ni2 O6 177.6(2)
O9 Ni2 O8 94.1(2)
O23 Ni2 O8 178.2(2)
O22 Ni2 O8 97.7(2)
O6 Ni2 O8 80.2(2)
O9 Ni2 O45 170.1(2)
O23 Ni2 O45 85.1(2)
O22 Ni2 O45 85.1(2)
O6 Ni2 O45 93.8(2)
O8 Ni2 O45 93.6(2)
O9 Ni2 Gd2 130.33(17)
O23 Ni2 Gd2 93.08(15)
O22 Ni2 Gd2 43.40(16)
O6 Ni2 Gd2 134.97(16)
O8 Ni2 Gd2 86.77(15)
O45 Ni2 Gd2 43.99(15)
O9 Ni2 Gd1 129.94(16)
O23 Ni2 Gd1 43.23(15)
O22 Ni2 Gd1 92.70(15)
O6 Ni2 Gd1 87.96(15)
O8 Ni2 Gd1 135.19(16)
O45 Ni2 Gd1 43.99(14)
Gd2 Ni2 Gd1 71.64(3)
O20 Ni3 O10 178.3(2)
O20 Ni3 O8 88.7(2)
O10 Ni3 O8 91.7(2)
O20 Ni3 O18 90.1(2)
O10 Ni3 O18 89.5(2)
O8 Ni3 O18 177.1(2)
O20 Ni3 O16 93.8(2)
O10 Ni3 O16 87.7(2)
O8 Ni3 O16 99.8(2)
O18 Ni3 O16 77.6(2)
O20 Ni3 O6 87.7(2)
O10 Ni3 O6 90.8(2)
O8 Ni3 O6 78.1(2)
O18 Ni3 O6 104.5(2)
O16 Ni3 O6 177.4(2)
O19 Ni4 O26 88.9(2)
O19 Ni4 O25 89.2(2)
O26 Ni4 O25 82.7(2)
O19 Ni4 O16 92.1(2)
O26 Ni4 O16 99.8(2)
O25 Ni4 O16 177.2(2)
O19 Ni4 O46 172.0(2)
O26 Ni4 O46 84.8(2)
O25 Ni4 O46 85.1(2)
O16 Ni4 O46 93.9(2)
O19 Ni4 O18 93.9(2)
O26 Ni4 O18 177.0(2)
O25 Ni4 O18 98.6(2)
O16 Ni4 O18 78.8(2)
O46 Ni4 O18 92.5(2)
O19 Ni4 Gd3 131.62(17)
O26 Ni4 Gd3 92.20(15)
O25 Ni4 Gd3 43.22(15)
O16 Ni4 Gd3 135.02(16)
O46 Ni4 Gd3 43.98(15)
O18 Ni4 Gd3 86.92(15)
O19 Ni4 Gd4 130.91(16)
O26 Ni4 Gd4 43.06(15)
O25 Ni4 Gd4 92.69(15)
O16 Ni4 Gd4 88.37(16)
O46 Ni4 Gd4 44.07(15)
O18 Ni4 Gd4 133.97(16)
Gd3 Ni4 Gd4 71.53(3)
O11 Ni5 O13 89.1(2)
O11 Ni5 O26 94.2(2)
O13 Ni5 O26 175.9(2)
O11 Ni5 O1W 90.6(4)
O13 Ni5 O1W 88.4(4)
O26 Ni5 O1W 93.9(4)
O11 Ni5 O25 175.5(2)
O13 Ni5 O25 95.4(2)
O26 Ni5 O25 81.3(2)
O1W Ni5 O25 90.4(4)
O11 Ni5 O24 93.1(2)
O13 Ni5 O24 91.4(2)
O26 Ni5 O24 86.0(2)
O1W Ni5 O24 176.3(3)
O25 Ni5 O24 86.0(2)
O11 Ni5 Gd3 137.25(18)
O13 Ni5 Gd3 84.94(15)
O26 Ni5 Gd3 90.99(15)
O1W Ni5 Gd3 131.4(3)
O25 Ni5 Gd3 42.75(15)
O24 Ni5 Gd3 44.97(14)
O11 Ni5 Gd4 84.74(18)
O13 Ni5 Gd4 135.53(17)
O26 Ni5 Gd4 42.71(15)
O1W Ni5 Gd4 135.5(3)
O25 Ni5 Gd4 91.45(15)
O24 Ni5 Gd4 45.27(14)
Gd3 Ni5 Gd4 70.93(3)
O23 Gd1 O45 74.73(18)
O23 Gd1 O2 77.7(2)
O45 Gd1 O2 139.2(2)
O23 Gd1 O5 78.44(19)
O45 Gd1 O5 75.09(19)
O2 Gd1 O5 127.6(2)
O23 Gd1 O21 75.64(19)
O45 Gd1 O21 67.97(18)
O2 Gd1 O21 76.44(19)
O5 Gd1 O21 139.16(18)
O23 Gd1 O28 110.6(2)
O45 Gd1 O28 149.24(19)
O2 Gd1 O28 69.5(2)
O5 Gd1 O28 76.5(2)
O21 Gd1 O28 142.61(18)
O23 Gd1 O33 150.7(2)
O45 Gd1 O33 112.3(3)
O2 Gd1 O33 79.9(3)
O5 Gd1 O33 130.6(2)
O21 Gd1 O33 80.9(2)
O28 Gd1 O33 78.4(3)
O23 Gd1 O34 155.8(2)
O45 Gd1 O34 87.2(2)
O2 Gd1 O34 125.8(2)
O5 Gd1 O34 81.4(2)
O21 Gd1 O34 112.8(2)
O28 Gd1 O34 77.1(2)
O33 Gd1 O34 51.7(2)
O23 Gd1 N1 175.2(2)
O45 Gd1 N1 103.3(2)
O2 Gd1 N1 101.7(2)
O5 Gd1 N1 105.4(2)
O21 Gd1 N1 99.6(2)
O28 Gd1 N1 73.3(2)
O33 Gd1 N1 25.9(2)
O34 Gd1 N1 26.2(2)
O23 Gd1 Ni2 37.44(12)
O45 Gd1 Ni2 39.02(13)
O2 Gd1 Ni2 113.74(16)
O5 Gd1 Ni2 64.57(14)
O21 Gd1 Ni2 75.71(12)
O28 Gd1 Ni2 132.24(16)
O33 Gd1 Ni2 148.7(3)
O34 Gd1 Ni2 120.36(15)
N1 Gd1 Ni2 141.54(17)
O23 Gd1 Ni1 37.83(13)
O45 Gd1 Ni1 74.23(14)
O2 Gd1 Ni1 65.55(15)
O5 Gd1 Ni1 114.27(14)
O21 Gd1 Ni1 39.25(13)
O28 Gd1 Ni1 129.23(14)
O33 Gd1 Ni1 114.63(18)
O34 Gd1 Ni1 150.69(18)
N1 Gd1 Ni1 137.62(17)
Ni2 Gd1 Ni1 55.03(3)
O23 Gd1 Gd2 75.52(13)
O45 Gd1 Gd2 33.23(13)
O2 Gd1 Gd2 110.44(15)
O5 Gd1 Gd2 107.69(13)
O21 Gd1 Gd2 35.06(12)
O28 Gd1 Gd2 173.40(16)
O33 Gd1 Gd2 95.1(3)
O34 Gd1 Gd2 98.23(17)
N1 Gd1 Gd2 100.43(17)
Ni2 Gd1 Gd2 54.16(2)
Ni1 Gd1 Gd2 54.28(2)
O22 Gd2 O4 78.5(2)
O22 Gd2 O45 74.88(19)
O4 Gd2 O45 140.81(19)
O22 Gd2 O7 77.69(19)
O4 Gd2 O7 123.6(2)
O45 Gd2 O7 77.87(19)
O22 Gd2 O21 75.26(18)
O4 Gd2 O21 77.3(2)
O45 Gd2 O21 68.50(18)
O7 Gd2 O21 141.13(18)
O22 Gd2 O29 112.7(2)
O4 Gd2 O29 72.5(2)
O45 Gd2 O29 145.0(2)
O7 Gd2 O29 71.1(2)
O21 Gd2 O29 146.0(2)
O22 Gd2 O37 147.9(2)
O4 Gd2 O37 132.7(2)
O45 Gd2 O37 80.4(2)
O7 Gd2 O37 77.4(2)
O21 Gd2 O37 114.2(2)
O29 Gd2 O37 77.4(3)
O22 Gd2 O36 156.31(19)
O4 Gd2 O36 88.2(2)
O45 Gd2 O36 105.4(2)
O7 Gd2 O36 125.9(2)
O21 Gd2 O36 82.8(2)
O29 Gd2 O36 81.0(2)
O37 Gd2 O36 51.3(2)
O22 Gd2 N2 169.5(2)
O4 Gd2 N2 110.1(2)
O45 Gd2 N2 94.6(2)
O7 Gd2 N2 101.3(2)
O21 Gd2 N2 100.3(2)
O29 Gd2 N2 76.4(2)
O37 Gd2 N2 25.8(2)
O36 Gd2 N2 25.6(2)
O22 Gd2 Ni2 37.70(14)
O4 Gd2 Ni2 115.05(15)
O45 Gd2 Ni2 39.04(13)
O7 Gd2 Ni2 65.44(13)
O21 Gd2 Ni2 76.10(13)
O29 Gd2 Ni2 131.21(16)
O37 Gd2 Ni2 112.23(16)
O36 Gd2 Ni2 143.56(18)
N2 Gd2 Ni2 132.31(16)
O22 Gd2 Ni1 37.18(13)
O4 Gd2 Ni1 66.84(14)
O45 Gd2 Ni1 74.57(13)
O7 Gd2 Ni1 113.58(14)
O21 Gd2 Ni1 39.45(13)
O29 Gd2 Ni1 132.90(17)
O37 Gd2 Ni1 149.31(19)
O36 Gd2 Ni1 119.35(14)
N2 Gd2 Ni1 139.69(16)
Ni2 Gd2 Ni1 55.18(3)
O22 Gd2 Gd1 75.35(14)
O4 Gd2 Gd1 111.90(15)
O45 Gd2 Gd1 33.25(12)
O7 Gd2 Gd1 110.22(14)
O21 Gd2 Gd1 35.57(13)
O29 Gd2 Gd1 171.74(17)
O37 Gd2 Gd1 94.83(19)
O36 Gd2 Gd1 91.98(17)
N2 Gd2 Gd1 95.43(15)
Ni2 Gd2 Gd1 54.20(2)
Ni1 Gd2 Gd1 54.65(3)
O25 Gd3 O46 74.95(18)
O25 Gd3 O14 78.71(19)
O46 Gd3 O14 141.12(18)
O25 Gd3 O17 78.13(19)
O46 Gd3 O17 77.16(19)
O14 Gd3 O17 124.4(2)
O25 Gd3 O24 76.32(18)
O46 Gd3 O24 68.83(17)
O14 Gd3 O24 77.54(19)
O17 Gd3 O24 141.60(18)
O25 Gd3 O32 112.3(2)
O46 Gd3 O32 143.17(19)
O14 Gd3 O32 73.8(2)
O17 Gd3 O32 69.8(2)
O24 Gd3 O32 147.39(19)
O25 Gd3 O43 149.3(2)
O46 Gd3 O43 80.3(2)
O14 Gd3 O43 131.6(2)
O17 Gd3 O43 78.8(2)
O24 Gd3 O43 111.3(2)
O32 Gd3 O43 77.9(3)
O25 Gd3 O42 155.28(19)
O46 Gd3 O42 108.2(2)
O14 Gd3 O42 85.2(2)
O17 Gd3 O42 126.6(2)
O24 Gd3 O42 82.0(2)
O32 Gd3 O42 80.3(2)
O43 Gd3 O42 51.6(2)
O25 Gd3 N4 170.2(2)
O46 Gd3 N4 95.6(2)
O14 Gd3 N4 108.4(2)
O17 Gd3 N4 102.3(2)
O24 Gd3 N4 98.3(2)
O32 Gd3 N4 76.6(2)
O43 Gd3 N4 25.7(2)
O42 Gd3 N4 26.0(2)
O25 Gd3 Ni4 37.83(13)
O46 Gd3 Ni4 38.90(13)
O14 Gd3 Ni4 115.36(14)
O17 Gd3 Ni4 65.46(13)
O24 Gd3 Ni4 76.79(12)
O32 Gd3 Ni4 130.01(17)
O43 Gd3 Ni4 112.96(16)
O42 Gd3 Ni4 145.90(19)
N4 Gd3 Ni4 133.38(17)
O25 Gd3 Ni5 38.21(13)
O46 Gd3 Ni5 74.99(13)
O14 Gd3 Ni5 66.63(13)
O17 Gd3 Ni5 114.93(14)
O24 Gd3 Ni5 39.59(13)
O32 Gd3 Ni5 133.83(16)
O43 Gd3 Ni5 147.6(2)
O42 Gd3 Ni5 117.73(15)
N4 Gd3 Ni5 137.72(15)
Ni4 Gd3 Ni5 56.01(3)
O25 Gd3 Gd4 75.74(13)
O46 Gd3 Gd4 33.57(13)
O14 Gd3 Gd4 111.99(14)
O17 Gd3 Gd4 109.98(14)
O24 Gd3 Gd4 35.53(12)
O32 Gd3 Gd4 171.26(17)
O43 Gd3 Gd4 93.47(19)
O42 Gd3 Gd4 93.45(18)
N4 Gd3 Gd4 95.11(16)
Ni4 Gd3 Gd4 54.42(2)
Ni5 Gd3 Gd4 54.62(2)
O26 Gd4 O46 74.29(18)
O26 Gd4 O12 78.69(19)
O46 Gd4 O12 141.47(19)
O26 Gd4 O31 112.4(2)
O46 Gd4 O31 142.3(2)
O12 Gd4 O31 73.9(2)
O26 Gd4 O15 79.78(19)
O46 Gd4 O15 73.63(18)
O12 Gd4 O15 127.7(2)
O31 Gd4 O15 71.4(2)
O26 Gd4 O24 75.57(18)
O46 Gd4 O24 68.30(17)
O12 Gd4 O24 78.77(19)
O31 Gd4 O24 149.00(19)
O15 Gd4 O24 138.86(18)
O26 Gd4 O40 155.4(2)
O46 Gd4 O40 83.6(2)
O12 Gd4 O40 125.9(2)
O31 Gd4 O40 79.1(3)
O15 Gd4 O40 83.9(2)
O24 Gd4 O40 106.3(2)
O26 Gd4 O39 150.2(2)
O46 Gd4 O39 117.2(2)
O12 Gd4 O39 76.6(2)
O31 Gd4 O39 76.4(2)
O15 Gd4 O39 129.1(2)
O24 Gd4 O39 83.4(2)
O40 Gd4 O39 51.6(2)
O26 Gd4 N3 173.1(2)
O46 Gd4 N3 103.0(2)
O12 Gd4 N3 100.5(2)
O31 Gd4 N3 73.8(2)
O15 Gd4 N3 105.8(2)
O24 Gd4 N3 97.5(2)
O40 Gd4 N3 26.0(2)
O39 Gd4 N3 25.8(2)
O26 Gd4 Ni4 37.51(13)
O46 Gd4 Ni4 38.68(13)
O12 Gd4 Ni4 115.27(14)
O31 Gd4 Ni4 128.96(17)
O15 Gd4 Ni4 64.24(13)
O24 Gd4 Ni4 76.27(12)
O40 Gd4 Ni4 118.23(16)
O39 Gd4 Ni4 153.31(17)
N3 Gd4 Ni4 141.16(16)
O26 Gd4 Ni5 37.69(13)
O46 Gd4 Ni5 74.67(13)
O12 Gd4 Ni5 67.16(14)
O31 Gd4 Ni5 134.10(18)
O15 Gd4 Ni5 115.33(14)
O24 Gd4 Ni5 39.50(13)
O40 Gd4 Ni5 144.43(19)
O39 Gd4 Ni5 115.45(16)
N3 Gd4 Ni5 135.64(17)
Ni4 Gd4 Ni5 55.81(3)
O26 Gd4 Gd3 74.90(13)
O46 Gd4 Gd3 33.32(12)
O12 Gd4 Gd3 112.85(15)
O31 Gd4 Gd3 171.43(18)
O15 Gd4 Gd3 106.47(13)
O24 Gd4 Gd3 35.25(12)
O40 Gd4 Gd3 92.46(18)
O39 Gd4 Gd3 99.64(16)
N3 Gd4 Gd3 99.30(17)
Ni4 Gd4 Gd3 54.05(2)
Ni5 Gd4 Gd3 54.45(2)
C1 O1 Ni1 123.7(5)
C1 O2 Gd1 139.2(6)
O2 C1 O1 125.5(7)
O2 C1 C2 117.6(8)
O1 C1 C2 116.9(8)
C3 O3 Ni1 125.1(6)
C3 O4 Gd2 136.9(6)
O3 C3 O4 125.7(8)
O3 C3 C4 118.1(9)
O4 C3 C4 116.1(9)
C5 O5 Gd1 142.0(6)
C5 O6 Ni2 121.5(5)
C5 O6 Ni3 135.5(5)
Ni2 O6 Ni3 95.6(2)
O5 C5 O6 122.6(8)
O5 C5 C6 118.0(8)
O6 C5 C6 119.3(7)
C7 O7 Gd2 140.4(5)
C7 O8 Ni2 122.7(5)
C7 O8 Ni3 134.9(5)
Ni2 O8 Ni3 96.3(2)
O7 C7 O8 122.0(7)
O7 C7 C8 117.5(7)
O8 C7 C8 120.5(7)
C9 O9 Ni2 128.1(5)
C9 O10 Ni3 131.5(5)
O9 C9 O10 124.6(7)
O9 C9 C10 117.4(8)
O10 C9 C10 118.0(7)
C11 O11 Ni5 126.5(5)
C11 O12 Gd4 135.9(5)
O11 C11 O12 125.6(8)
O11 C11 C12 117.4(8)
O12 C11 C12 117.0(8)
C13 O13 Ni5 124.6(5)
C13 O14 Gd3 138.4(5)
O14 C13 O13 125.0(8)
O14 C13 C14 117.3(8)
O13 C13 C14 117.7(8)
C15 O15 Gd4 141.9(5)
C15 O16 Ni4 121.1(5)
C15 O16 Ni3 134.6(5)
Ni4 O16 Ni3 97.0(2)
O15 C15 O16 123.8(7)
O15 C15 C16 117.6(7)
O16 C15 C16 118.6(7)
C17 O17 Gd3 140.2(5)
C17 O18 Ni4 122.0(5)
C17 O18 Ni3 136.4(5)
Ni4 O18 Ni3 96.1(2)
O17 C17 O18 122.5(7)
O17 C17 C18 118.0(7)
O18 C17 C18 119.5(7)
C19 O19 Ni4 129.2(5)
C19 O20 Ni3 130.4(5)
O19 C19 O20 125.1(7)
O19 C19 C20 117.6(7)
O20 C19 C20 117.2(7)
C21 O21 Ni1 112.7(5)
C21 O21 Gd2 119.6(5)
Ni1 O21 Gd2 95.6(2)
C21 O21 Gd1 119.0(5)
Ni1 O21 Gd1 95.3(2)
Gd2 O21 Gd1 109.38(19)
C22 O22 Ni1 122.5(5)
C22 O22 Ni2 120.0(5)
Ni1 O22 Ni2 97.5(2)
C22 O22 Gd2 113.9(5)
Ni1 O22 Gd2 99.8(2)
Ni2 O22 Gd2 98.9(2)
C23 O23 Ni2 120.7(5)
C23 O23 Ni1 123.3(5)
Ni2 O23 Ni1 96.6(2)
C23 O23 Gd1 113.0(5)
Ni2 O23 Gd1 99.3(2)
Ni1 O23 Gd1 99.4(2)
C24 O24 Ni5 114.4(5)
C24 O24 Gd3 119.4(5)
Ni5 O24 Gd3 95.4(2)
C24 O24 Gd4 118.3(5)
Ni5 O24 Gd4 95.23(19)
Gd3 O24 Gd4 109.22(19)
C25 O25 Ni4 117.5(5)
C25 O25 Ni5 122.8(5)
Ni4 O25 Ni5 97.7(2)
C25 O25 Gd3 116.5(5)
Ni4 O25 Gd3 98.9(2)
Ni5 O25 Gd3 99.0(2)
C26 O26 Ni4 120.1(5)
C26 O26 Ni5 123.5(5)
Ni4 O26 Ni5 98.3(2)
C26 O26 Gd4 111.6(5)
Ni4 O26 Gd4 99.4(2)
Ni5 O26 Gd4 99.6(2)
C27 O27 Ni1 125.4(6)
C28 O28 Gd1 130.9(5)
C29 O29 Gd2 129.2(6)
C0AA O1W Ni5 137.2(8)
C31 O31 Gd4 131.7(6)
C32 O32 Gd3 130.3(6)
N1 O33 Gd1 96.6(5)
N1 O34 Gd1 94.2(5)
O35 N1 O33 122.0(8)
O35 N1 O34 122.1(9)
O33 N1 O34 116.0(8)
O35 N1 Gd1 170.0(7)
O33 N1 Gd1 57.5(4)
O34 N1 Gd1 59.6(4)
N2 O36 Gd2 95.4(5)
N2 O37 Gd2 95.6(5)
O38 N2 O36 121.5(8)
O38 N2 O37 121.1(8)
O36 N2 O37 117.3(7)
O38 N2 Gd2 175.7(6)
O36 N2 Gd2 59.0(4)
O37 N2 Gd2 58.7(4)
N3 O39 Gd4 94.6(5)
N3 O40 Gd4 95.2(5)
O41 N3 O39 121.6(8)
O41 N3 O40 120.8(8)
O39 N3 O40 117.5(7)
O41 N3 Gd4 169.1(7)
O39 N3 Gd4 59.6(4)
O40 N3 Gd4 58.8(4)
N4 O42 Gd3 94.7(5)
N4 O43 Gd3 96.5(5)
O44 N4 O43 121.2(8)
O44 N4 O42 121.8(8)
O43 N4 O42 117.0(7)
O44 N4 Gd3 174.4(7)
O43 N4 Gd3 57.8(4)
O42 N4 Gd3 59.3(4)
Ni2 O45 Gd2 97.0(2)
Ni2 O45 Gd1 96.99(19)
Gd2 O45 Gd1 113.5(2)
Ni4 O46 Gd3 97.1(2)
Ni4 O46 Gd4 97.3(2)
Gd3 O46 Gd4 113.1(2)

loop_
_geom_bond_atom_site_label_1
_geom_bond_atom_site_label_2
_geom_bond_distance
Ni1 O3 2.019(6)
Ni1 O1 2.023(5)
Ni1 O22 2.036(5)
Ni1 O23 2.073(5)
Ni1 O27 2.115(6)
Ni1 O21 2.119(6)
Ni1 Gd2 3.3195(13)
Ni1 Gd1 3.3349(14)
Ni2 O9 2.033(6)
Ni2 O23 2.037(5)
Ni2 O22 2.045(6)
Ni2 O6 2.054(5)
Ni2 O8 2.063(5)
Ni2 O45 2.097(5)
Ni2 Gd2 3.3038(13)
Ni2 Gd1 3.3055(13)
Ni3 O20 2.023(5)
Ni3 O10 2.039(5)
Ni3 O8 2.091(5)
Ni3 O18 2.094(5)
Ni3 O16 2.103(5)
Ni3 O6 2.121(5)
Ni4 O19 2.032(6)
Ni4 O26 2.047(5)
Ni4 O25 2.049(5)
Ni4 O16 2.054(5)
Ni4 O46 2.089(5)
Ni4 O18 2.091(5)
Ni4 Gd3 3.3008(13)
Ni4 Gd4 3.3163(14)
Ni5 O11 2.010(5)
Ni5 O13 2.051(6)
Ni5 O26 2.069(5)
Ni5 O1W 2.078(7)
Ni5 O25 2.085(5)
Ni5 O24 2.131(5)
Ni5 Gd3 3.3293(13)
Ni5 Gd4 3.3366(14)
Gd1 O23 2.294(5)
Gd1 O45 2.313(5)
Gd1 O2 2.334(5)
Gd1 O5 2.357(6)
Gd1 O21 2.385(6)
Gd1 O28 2.395(6)
Gd1 O33 2.420(7)
Gd1 O34 2.466(6)
Gd1 N1 2.851(8)
Gd1 Gd2 3.8679(7)
Gd2 O22 2.298(6)
Gd2 O4 2.311(6)
Gd2 O45 2.312(5)
Gd2 O7 2.336(5)
Gd2 O21 2.355(5)
Gd2 O29 2.404(6)
Gd2 O37 2.472(7)
Gd2 O36 2.480(6)
Gd2 N2 2.881(7)
Gd3 O25 2.288(5)
Gd3 O46 2.310(5)
Gd3 O14 2.322(5)
Gd3 O17 2.352(5)
Gd3 O24 2.364(5)
Gd3 O32 2.422(6)
Gd3 O43 2.451(7)
Gd3 O42 2.483(7)
Gd3 N4 2.877(7)
Gd3 Gd4 3.8677(7)
Gd4 O26 2.295(5)
Gd4 O46 2.325(5)
Gd4 O12 2.338(5)
Gd4 O31 2.374(6)
Gd4 O15 2.376(5)
Gd4 O24 2.380(5)
Gd4 O40 2.458(7)
Gd4 O39 2.476(6)
Gd4 N3 2.862(8)
O1 C1 1.265(11)
O2 C1 1.239(10)
C1 C2 1.493(11)
O3 C3 1.246(11)
O4 C3 1.259(11)
C3 C4 1.504(13)
O5 C5 1.242(10)
O6 C5 1.290(10)
C5 C6 1.495(12)
O7 C7 1.254(10)
O8 C7 1.285(9)
C7 C8 1.477(11)
O9 C9 1.258(10)
O10 C9 1.271(10)
C9 C10 1.494(13)
O11 C11 1.257(11)
O12 C11 1.273(11)
C11 C12 1.503(12)
O13 C13 1.261(10)
O14 C13 1.253(10)
C13 C14 1.504(12)
O15 C15 1.239(10)
O16 C15 1.286(10)
C15 C16 1.517(11)
O17 C17 1.251(10)
O18 C17 1.276(10)
C17 C18 1.511(11)
O19 C19 1.245(10)
O20 C19 1.268(10)
C19 C20 1.511(13)
O21 C21 1.438(10)
O22 C22 1.424(10)
O23 C23 1.432(10)
O24 C24 1.465(10)
O25 C25 1.424(11)
O26 C26 1.419(10)
O27 C27 1.417(11)
O28 C28 1.439(11)
O29 C29 1.426(12)
O1W C0AA 1.282(14)
O31 C31 1.418(12)
O32 C32 1.416(11)
O33 N1 1.255(11)
O34 N1 1.260(10)
O35 N1 1.222(10)
O36 N2 1.251(10)
O37 N2 1.259(10)
O38 N2 1.220(10)
O39 N3 1.251(10)
O40 N3 1.262(10)
O41 N3 1.233(10)
O42 N4 1.265(10)
O43 N4 1.255(10)
O44 N4 1.216(10)
O47 C33 1.445(19)
O48 C34 1.444(15)
O49 C35 1.389(15)
O50 C36 1.44(2)

loop_
_geom_hbond_atom_site_label_D
_geom_hbond_atom_site_label_H
_geom_hbond_atom_site_label_A
_geom_hbond_distance_DH
_geom_hbond_distance_HA
_geom_hbond_distance_DA
_geom_hbond_angle_DHA
_geom_hbond_site_symmetry_A
_geom_hbond_publ_flag
O47 H47 O20 0.85 1.90 2.740(9) 171.9 . yes
O45 H45 O47 0.85 1.77 2.610(9) 167.7 . yes
O32 H32 O38 0.85 2.08 2.899(9) 161.3 1_655 yes
O29 H29 O44 0.85 2.07 2.884(9) 159.3 1_455 yes
O28 H28 O13 0.85 2.11 2.848(8) 145.6 4_565 yes
O27 H27 O9 0.85 2.04 2.837(8) 157.0 . yes
